data_7010970
loop_
_publ_author_name
'Kitano, Tsuyoshi'
'Sohrin, Yoshiki'
'Hata, Yasuo'
'Kawakami, Hitoshi'
'Hori, Takeyoshi'
'Ueda, Kazumasa'

_publ_section_title
;
 Selectivity of sterically efficient [HB(pz)3]- and crowded [B(pz)4]-
 for first-series transition metals and Cd
;
_journal_coden_ASTM JCSDAA
_journal_issue 24
_journal_name_full 'Journal of the Chemical Society, Dalton Transactions'
_journal_page_first 3564
_journal_page_last 3571
_journal_paper_doi 10.1039/b106006f
_journal_year 2001
_chemical_formula_sum 'C18 H20 B2 Mn'
_chemical_formula_weight 480.99
_space_group_IT_number 15
_symmetry_cell_setting monoclinic
_symmetry_Int_Tables_number 15
_symmetry_space_group_name_Hall '-C 2yc'
_symmetry_space_group_name_H-M 'C 1 2/c 1'
_audit_creation_date 'Tue May 2 15:05:36 2001'
_audit_creation_method 'from TEXRAY. INF file'
_cell_angle_alpha 90
_cell_angle_beta 111.352(8)
_cell_angle_gamma 90
_cell_formula_units_Z 8
_cell_length_a 18.968(2)
_cell_length_b 13.709(2)
_cell_length_c 19.045(2)
_cell_measurement_reflns_used 25
_cell_measurement_temperature 293.2
_cell_measurement_theta_max 34.3
_cell_measurement_theta_min 29.0
_cell_volume 4612.4(10)
_computing_cell_refinement 'Rigaku/AFC Diffractometer Control'
_computing_data_collection 'Rigaku/AFC Diffractometer Control'
_computing_data_reduction teXsan
_computing_publication_material teXsan
_computing_structure_refinement teXsan
_computing_structure_solution SHELXS86
_diffrn_ambient_temperature 293.2
_diffrn_measurement_device 'Rigaku AFC7R'
_diffrn_measurement_method \w-2\q
_diffrn_orient_matrix_UB_11 -0.02476
_diffrn_orient_matrix_UB_12 -0.01643
_diffrn_orient_matrix_UB_13 0.03673
_diffrn_orient_matrix_UB_21 -0.04997
_diffrn_orient_matrix_UB_22 0.02131
_diffrn_orient_matrix_UB_23 -0.03744
_diffrn_orient_matrix_UB_31 -0.00971
_diffrn_orient_matrix_UB_32 -0.06780
_diffrn_orient_matrix_UB_33 -0.02067
_diffrn_radiation_detector 'scintillation counter'
_diffrn_radiation_monochromator Ni-filtered
_diffrn_radiation_source 'Rigaku rotating anode'
_diffrn_radiation_type 'Cu K\a'
_diffrn_radiation_wavelength 1.5418
_diffrn_reflns_av_R_equivalents 0.034
_diffrn_reflns_limit_h_max 23
_diffrn_reflns_limit_h_min 0
_diffrn_reflns_limit_k_max 0
_diffrn_reflns_limit_k_min -15
_diffrn_reflns_limit_l_max 21
_diffrn_reflns_limit_l_min -23
_diffrn_reflns_number 4250
_diffrn_reflns_reduction_process 'Lp correction applied'
_diffrn_reflns_theta_max 70.11
_diffrn_reflns_theta_min 4.08
_diffrn_standards_decay_% -1.40
_diffrn_standards_interval_count 150
_diffrn_standards_number 3
_exptl_absorpt_coefficient_mu 4.929
_exptl_absorpt_correction_T_max 1.000
_exptl_absorpt_correction_T_min 0.398
_exptl_absorpt_correction_type '\y scans '
_exptl_crystal_colour colorless
_exptl_crystal_density_diffrn 1.385
_exptl_crystal_density_meas ?
_exptl_crystal_description prismatic
_exptl_crystal_F_000 1976.00
_exptl_crystal_size_max 0.600
_exptl_crystal_size_mid 0.400
_exptl_crystal_size_min 0.200
_refine_diff_density_max 0.79
_refine_diff_density_min -0.64
_refine_ls_extinction_coef 0.018(1)
_refine_ls_goodness_of_fit_obs 1.586
_refine_ls_hydrogen_treatment noref
_refine_ls_matrix_type full
_refine_ls_number_constraints 0
_refine_ls_number_parameters 300
_refine_ls_number_reflns 2644
_refine_ls_number_restraints 0
_refine_ls_R_factor_obs 0.0662
_refine_ls_shift/esd_max 0.0110
_refine_ls_structure_factor_coef F
_refine_ls_weighting_details 'w = 1/[\s^2^(Fo) + 0.00063Fo^2^]'
_refine_ls_weighting_scheme calc
_refine_ls_wR_factor_obs 0.0828
_reflns_number_observed 2644
_reflns_number_total 4134
_reflns_observed_criterion >3.0sigma(I)
_cod_data_source_file b106006f.txt
_cod_data_source_block '[HB(pz)3]2Mn'
_cod_depositor_comments
;
The following automatic conversions were performed:

'_refine_ls_weighting_scheme' value 'w = 1/[?/fontfamily>s^2^(Fo) +
0.00063Fo^2^]' was changed to 'calc'. New tag
'_refine_ls_weighting_details' was created. The value of the new tag
was set to 'w = 1/[?/fontfamily>s^2^(Fo) + 0.00063Fo^2^]'.

Automatic conversion script
Id: cif_fix_values 3143 2015-03-26 13:38:13Z robertas 
;
_cod_original_cell_volume 4612(1)
_cod_original_sg_symbol_H-M 'C 2/c'
_cod_database_code 7010970
_diffrn_reflns_av_sigmai_/neti 0.104
_refine_ls_shift/esd_min 0.0030

loop_
_symmetry_equiv_pos_as_xyz
'x, y, z'
'-x, y, 1/2-z'
'-x, -y, -z '
'x, -y, 1/2+z '
'1/2+x, 1/2+y, z'
'1/2-x, 1/2+y, 1/2-z'
'1/2-x, 1/2-y, -z'
'1/2+x, 1/2-y, 1/2+z'

loop_
_atom_site_aniso_label
_atom_site_aniso_U_11
_atom_site_aniso_U_22
_atom_site_aniso_U_33
_atom_site_aniso_U_12
_atom_site_aniso_U_13
_atom_site_aniso_U_23
Mn(1) 0.0238(5) 0.0517(8) 0.0372(6) 0.0000 0.0035(4) 0.0000
Mn(2) 0.0385(6) 0.0632(10) 0.0344(6) 0.0000 0.0173(5) 0.0000
N(1) 0.030(2) 0.055(3) 0.047(3) 0.001(2) 0.007(2) 0.001(2)
N(2) 0.030(2) 0.050(3) 0.040(2) 0.005(2) 0.002(2) 0.002(2)
N(3) 0.031(2) 0.059(3) 0.043(2) 0.002(2) 0.008(2) 0.000(3)
N(4) 0.027(2) 0.051(3) 0.047(2) 0.001(2) 0.008(2) -0.001(2)
N(5) 0.032(2) 0.051(3) 0.048(3) 0.002(2) 0.005(2) 0.001(2)
N(6) 0.030(2) 0.051(3) 0.043(2) -0.002(2) 0.004(2) -0.001(2)
N(7) 0.042(2) 0.078(4) 0.042(2) -0.002(3) 0.016(2) -0.002(3)
N(8) 0.047(3) 0.064(3) 0.035(2) 0.000(3) 0.010(2) 0.000(3)
N(9) 0.050(3) 0.052(3) 0.049(3) -0.001(2) 0.020(2) -0.006(2)
N(10) 0.046(3) 0.056(3) 0.052(3) -0.006(2) 0.024(2) 0.005(3)
N(11) 0.050(3) 0.051(3) 0.045(3) 0.000(2) 0.022(2) 0.005(2)
N(12) 0.043(3) 0.054(3) 0.047(3) -0.001(2) 0.021(2) -0.008(2)
C(1) 0.051(3) 0.054(4) 0.053(3) -0.008(3) 0.011(3) 0.004(3)
C(2) 0.068(5) 0.062(5) 0.061(4) 0.005(4) 0.012(4) 0.016(4)
C(3) 0.051(3) 0.057(4) 0.050(3) 0.009(3) -0.004(3) 0.006(3)
C(4) 0.043(3) 0.075(5) 0.046(3) -0.003(3) 0.012(3) 0.006(3)
C(5) 0.050(3) 0.089(5) 0.062(4) -0.002(4) 0.029(3) 0.007(4)
C(6) 0.035(3) 0.063(4) 0.064(4) 0.000(3) 0.021(3) 0.000(4)
C(7) 0.050(3) 0.056(5) 0.052(3) 0.013(3) 0.018(3) 0.001(3)
C(8) 0.071(4) 0.057(5) 0.048(4) -0.007(4) 0.020(3) -0.010(3)
C(9) 0.048(3) 0.050(4) 0.039(3) -0.009(3) 0.003(2) -0.004(3)
C(10) 0.041(3) 0.082(5) 0.061(4) 0.001(4) 0.012(3) 0.000(4)
C(11) 0.052(3) 0.064(5) 0.057(4) 0.001(4) -0.002(3) 0.004(4)
C(12) 0.066(4) 0.049(4) 0.041(3) -0.004(3) 0.003(3) -0.002(3)
C(13) 0.055(4) 0.050(5) 0.073(4) 0.001(3) 0.012(3) -0.010(3)
C(14) 0.053(4) 0.053(5) 0.122(7) -0.008(3) 0.031(5) 0.006(5)
C(15) 0.050(3) 0.060(5) 0.083(5) -0.003(4) 0.033(3) 0.014(4)
C(16) 0.052(3) 0.058(4) 0.062(4) -0.003(3) 0.020(3) 0.004(4)
C(17) 0.047(4) 0.060(5) 0.075(5) 0.002(3) 0.014(3) -0.008(4)
C(18) 0.049(3) 0.063(5) 0.062(4) -0.001(3) 0.023(3) -0.015(4)
B(1) 0.025(2) 0.054(4) 0.042(3) -0.002(3) 0.001(2) -0.003(3)
B(2) 0.051(3) 0.060(5) 0.040(3) 0.002(4) 0.024(3) 0.007(4)

loop_
_atom_site_label
_atom_site_fract_x
_atom_site_fract_y
_atom_site_fract_z
_atom_site_U_iso_or_equiv
_atom_site_thermal_displace_type
_atom_site_calc_flag
_atom_site_calc_attached_atom
_atom_site_occupancy
_atom_site_refinement_flags
Mn(1) 0.0000 0.1650(1) 0.2500 0.0397(3) Uani d . 0.50 S
Mn(2) 0.0000 0.6727(1) 0.2500 0.0442(4) Unai d . 0.50 S
N(1) 0.0701(2) 0.0609(4) 0.3408(3) 0.046(1) Unai d . 1.00 .
N(2) 0.1467(2) 0.0791(3) 0.3715(2) 0.043(1) Unai d . 1.00 .
N(3) 0.0964(2) 0.1612(4) 0.2121(2) 0.046(1) Unai d . 1.00 .
N(4) 0.1685(2) 0.1661(4) 0.2637(2) 0.043(1) Unai d . 1.00 .
N(5) 0.0694(2) 0.2755(4) 0.3359(3) 0.046(1) Unai d . 1.00 .
N(6) 0.1459(2) 0.2604(4) 0.3674(3) 0.044(1) Unai d . 1.00 .
N(7) -0.0745(3) 0.6718(4) 0.1289(3) 0.054(1) Unai d . 1.00 .
N(8) -0.0425(3) 0.6731(4) 0.0766(2) 0.050(1) Unai d . 1.00 .
N(9) 0.0716(3) 0.7806(4) 0.2132(3) 0.050(2) Unai d . 1.00 .
N(10) 0.0772(3) 0.7653(4) 0.1452(3) 0.049(1) Unai d . 1.00 .
N(11) 0.0717(3) 0.5666(4) 0.2129(3) 0.047(1) Unai d . 1.00 .
N(12) 0.0785(3) 0.5837(4) 0.1450(3) 0.047(1) Unai d . 1.00 .
C(1) 0.0573(4) -0.0125(5) 0.3788(3) 0.055(2) Unai d . 1.00 .
C(2) 0.1235(4) -0.0454(5) 0.4333(4) 0.067(2) Unai d . 1.00 .
C(3) 0.1784(4) 0.0144(5) 0.4273(3) 0.059(2) Unai d . 1.00 .
C(4) 0.1033(3) 0.1612(6) 0.1455(3) 0.056(2) Unai d . 1.00 .
C(5) 0.1781(4) 0.1639(6) 0.1527(4) 0.065(2) Unai d . 1.00 .
C(6) 0.2180(3) 0.1658(5) 0.2292(3) 0.053(2) Unai d . 1.00 .
C(7) 0.0555(4) 0.3529(5) 0.3693(3) 0.053(2) Unai d . 1.00 .
C(8) 0.1218(4) 0.3908(5) 0.4217(3) 0.059(2) Unai d . 1.00 .
C(9) 0.1775(3) 0.3299(5) 0.4186(3) 0.049(2) Unai d . 1.00 .
C(10) -0.1489(3) 0.6695(6) 0.0927(4) 0.063(2) Unai d . 1.00 .
C(11) -0.1666(4) 0.6692(5) 0.0148(4) 0.064(2) Unai d . 1.00 .
C(12) -0.0975(4) 0.6720(5) 0.0068(3) 0.057(2) Unai d . 1.00 .
C(13) 0.1126(4) 0.8582(5) 0.2420(4) 0.062(2) Unai d . 1.00 .
C(14) 0.1447(4) 0.8950(6) 0.1939(5) 0.076(3) Unai d . 1.00 .
C(15) 0.1219(4) 0.8347(6) 0.1329(4) 0.062(2) Unai d . 1.00 .
C(16) 0.1132(4) 0.4880(5) 0.2403(4) 0.057(2) Unai d . 1.00 .
C(17) 0.1472(4) 0.4518(5) 0.1927(4) 0.063(2) Unai d . 1.00 .
C(18) 0.1235(3) 0.5158(5) 0.1324(4) 0.057(2) Unai d . 1.00 .
B(1) 0.1828(3) 0.1685(6) 0.3490(3) 0.043(2) Unai d . 1.00 .
B(2) 0.0440(4) 0.6743(6) 0.0983(4) 0.048(2) Unai d . 1.00 .
H(1) 0.0065 -0.0392 0.3697 0.0600 Uiso calc . 1.00 .
H(2) 0.1304 -0.1012 0.4704 0.0749 Uiso calc . 1.00 .
H(3) 0.2334 0.0119 0.4579 0.0579 Uiso calc . 1.00 .
H(4) 0.0611 0.1580 0.0967 0.0579 Uiso calc . 1.00 .
H(5) 0.2001 0.1635 0.1123 0.0707 Uiso calc . 1.00 .
H(6) 0.2727 0.1670 0.2539 0.0542 Uiso calc . 1.00 .
H(7) 0.0041 0.3789 0.3587 0.0542 Uiso calc . 1.00 .
H(8) 0.1273 0.4505 0.4528 0.0634 Uiso calc . 1.00 .
H(9) 0.2321 0.3354 0.4487 0.0506 Uiso calc . 1.00 .
H(10) -0.1875 0.6688 0.1161 0.0672 Uiso calc . 1.00 .
H(11) -0.2166 0.6679 -0.0264 0.0642 Uiso calc . 1.00 .
H(12) -0.0887 0.6720 -0.0415 0.0641 Uiso calc . 1.00 .
H(13) 0.1198 0.8849 0.2928 0.0692 Uiso calc . 1.00 .
H(14) 0.1773 0.9528 0.2005 0.0845 Uiso calc . 1.00 .
H(15) 0.1336 0.8382 0.0855 0.0673 Uiso calc . 1.00 .
H(16) 0.1202 0.4597 0.2898 0.0633 Uiso calc . 1.00 .
H(17) 0.1799 0.3925 0.1982 0.0699 Uiso calc . 1.00 .
H(18) 0.1367 0.5142 0.0864 0.0654 Uiso calc . 1.00 .
H(19) 0.2367 0.1689 0.3779 0.0427 Uiso calc . 1.00 .
H(20) 0.0557 0.6742 0.0521 0.0462 Uiso calc . 1.00 .

loop_
_atom_type_symbol
_atom_type_oxidation_number
_atom_type_number_in_cell
_atom_type_scat_dispersion_real
_atom_type_scat_dispersion_imag
_atom_type_scat_source
Mn 0 8 0.530 2.805
; International Tables for Crystallography
(1992, Vol. C, Tables 4. 2. 6. 8 and 6. 1. 1. 1)
;
C 0 144 0.018 0.009
; International Tables for Crystallography
(1992, Vol. C, Tables 4. 2. 6. 8 and 6. 1. 1. 1)
;
H 0 160 0.000 0.000
; International Tables for Crystallography
(1992, Vol. C, Tables 6. 1. 1. 2)
;
N 0 96 0.031 0.018
; International Tables for Crystallography
(1992, Vol. C, Tables 4. 2. 6. 8 and 6. 1. 1. 1)
;
B 0 16 0.009 0.004
; International Tables for Crystallography
(1992, Vol. C, Tables 4. 2. 6. 8 and 6. 1. 1. 1)
;

loop_
_geom_angle_atom_site_label_1
_geom_angle_atom_site_label_2
_geom_angle_atom_site_label_3
_geom_angle
_geom_angle_site_symmetry_1
_geom_angle_site_symmetry_2
_geom_angle_site_symmetry_3
_geom_angle_publ_flag
N(1) Mn(1) N(1) 101.8(2) 1_555 1_555 2_555 yes
N(1) Mn(1) N(3) 84.7(2) 1_555 1_555 1_555 yes
N(1) Mn(1) N(3) 93.6(2) 1_555 1_555 2_555 yes
N(1) Mn(1) N(5) 81.0(2) 1_555 1_555 1_555 yes
N(1) Mn(1) N(5) 176.8(2) 1_555 1_555 2_555 yes
N(1) Mn(1) N(3) 93.6(2) 2_555 1_555 1_555 yes
N(1) Mn(1) N(3) 84.7(2) 2_555 1_555 2_555 yes
N(1) Mn(1) N(5) 176.8(2) 2_555 1_555 1_555 yes
N(1) Mn(1) N(5) 81.0(2) 2_555 1_555 2_555 yes
N(3) Mn(1) N(3) 177.3(3) 1_555 1_555 2_555 yes
N(3) Mn(1) N(5) 85.3(2) 1_555 1_555 1_555 yes
N(3) Mn(1) N(5) 96.5(2) 1_555 1_555 2_555 yes
N(3) Mn(1) N(5) 96.5(2) 2_555 1_555 1_555 yes
N(3) Mn(1) N(5) 85.3(2) 2_555 1_555 2_555 yes
N(5) Mn(1) N(5) 96.1(2) 1_555 1_555 2_555 yes
N(7) Mn(2) N(7) 179.4(3) 1_555 1_555 2_555 yes
N(7) Mn(2) N(9) 84.8(2) 1_555 1_555 1_555 yes
N(7) Mn(2) N(9) 95.6(2) 1_555 1_555 2_555 yes
N(7) Mn(2) N(11) 84.3(2) 1_555 1_555 1_555 yes
N(7) Mn(2) N(11) 95.3(2) 1_555 1_555 2_555 yes
N(7) Mn(2) N(9) 95.6(2) 2_555 1_555 1_555 yes
N(7) Mn(2) N(9) 84.8(2) 2_555 1_555 2_555 yes
N(7) Mn(2) N(11) 95.3(2) 2_555 1_555 1_555 yes
N(7) Mn(2) N(11) 84.3(2) 2_555 1_555 2_555 yes
N(9) Mn(2) N(9) 99.2(3) 1_555 1_555 2_555 yes
N(9) Mn(2) N(11) 80.2(2) 1_555 1_555 1_555 yes
N(9) Mn(2) N(11) 179.4(2) 1_555 1_555 2_555 yes
N(9) Mn(2) N(11) 179.4(2) 2_555 1_555 1_555 yes
N(9) Mn(2) N(11) 80.2(2) 2_555 1_555 2_555 yes
N(11) Mn(2) N(11) 100.4(2) 1_555 1_555 2_555 yes
Mn(1) N(1) N(2) 116.5(3) 1_555 1_555 1_555 yes
Mn(1) N(1) C(1) 136.7(4) 1_555 1_555 1_555 yes
N(2) N(1) C(1) 106.5(5) 1_555 1_555 1_555 yes
N(1) N(2) C(3) 108.3(5) 1_555 1_555 1_555 yes
N(1) N(2) B(1) 122.2(4) 1_555 1_555 1_555 yes
C(3) N(2) B(1) 129.0(5) 1_555 1_555 1_555 yes
Mn(1) N(3) N(4) 120.0(3) 1_555 1_555 1_555 yes
Mn(1) N(3) C(4) 134.4(4) 1_555 1_555 1_555 yes
N(4) N(3) C(4) 105.4(4) 1_555 1_555 1_555 yes
N(3) N(4) C(6) 110.4(4) 1_555 1_555 1_555 yes
N(3) N(4) B(1) 119.9(4) 1_555 1_555 1_555 yes
C(6) N(4) B(1) 129.7(4) 1_555 1_555 1_555 yes
Mn(1) N(5) N(6) 117.5(4) 1_555 1_555 1_555 yes
Mn(1) N(5) C(7) 136.3(4) 1_555 1_555 1_555 yes
N(6) N(5) C(7) 106.1(5) 1_555 1_555 1_555 yes
N(5) N(6) C(9) 109.5(5) 1_555 1_555 1_555 yes
N(5) N(6) B(1) 121.2(4) 1_555 1_555 1_555 yes
C(9) N(6) B(1) 128.9(4) 1_555 1_555 1_555 yes
Mn(2) N(7) N(8) 118.9(3) 1_555 1_555 1_555 yes
Mn(2) N(7) C(10) 133.8(4) 1_555 1_555 1_555 yes
N(8) N(7) C(10) 107.3(4) 1_555 1_555 1_555 yes
N(7) N(8) C(12) 109.5(5) 1_555 1_555 1_555 yes
N(7) N(8) B(2) 121.7(4) 1_555 1_555 1_555 yes
C(12) N(8) B(2) 128.8(5) 1_555 1_555 1_555 yes
Mn(2) N(9) N(10) 117.0(4) 1_555 1_555 1_555 yes
Mn(2) N(9) C(13) 136.3(4) 1_555 1_555 1_555 yes
N(10) N(9) C(13) 106.7(5) 1_555 1_555 1_555 yes
N(9) N(10) C(15) 109.1(5) 1_555 1_555 1_555 yes
N(9) N(10) B(2) 121.7(4) 1_555 1_555 1_555 yes
C(15) N(10) B(2) 128.8(5) 1_555 1_555 1_555 yes
Mn(2) N(11) N(12) 117.2(3) 1_555 1_555 1_555 yes
Mn(2) N(11) C(16) 137.3(4) 1_555 1_555 1_555 yes
N(12) N(11) C(16) 105.5(5) 1_555 1_555 1_555 yes
N(11) N(12) C(18) 109.5(5) 1_555 1_555 1_555 yes
N(11) N(12) B(2) 121.5(4) 1_555 1_555 1_555 yes
C(18) N(12) B(2) 128.8(5) 1_555 1_555 1_555 yes
N(1) C(1) C(2) 111.3(6) 1_555 1_555 1_555 yes
N(1) C(1) H(1) 123.8(6) 1_555 1_555 1_555 no
C(2) C(1) H(1) 124.9(6) 1_555 1_555 1_555 no
C(1) C(2) C(3) 104.6(5) 1_555 1_555 1_555 yes
C(1) C(2) H(2) 128.4(7) 1_555 1_555 1_555 no
C(3) C(2) H(2) 127.0(7) 1_555 1_555 1_555 no
N(2) C(3) C(2) 109.2(5) 1_555 1_555 1_555 yes
N(2) C(3) H(3) 123.9(6) 1_555 1_555 1_555 no
C(2) C(3) H(3) 126.9(6) 1_555 1_555 1_555 no
N(3) C(4) C(5) 111.4(5) 1_555 1_555 1_555 yes
N(3) C(4) H(4) 125.2(5) 1_555 1_555 1_555 no
C(5) C(4) H(4) 123.4(6) 1_555 1_555 1_555 no
C(4) C(5) C(6) 104.7(5) 1_555 1_555 1_555 yes
C(4) C(5) H(5) 128.9(6) 1_555 1_555 1_555 no
C(6) C(5) H(5) 126.4(6) 1_555 1_555 1_555 no
N(4) C(6) C(5) 108.1(5) 1_555 1_555 1_555 yes
N(4) C(6) H(6) 125.5(6) 1_555 1_555 1_555 no
C(5) C(6) H(6) 126.4(6) 1_555 1_555 1_555 no
N(5) C(7) C(8) 111.2(5) 1_555 1_555 1_555 yes
N(5) C(7) H(7) 123.4(6) 1_555 1_555 1_555 no
C(8) C(7) H(7) 125.4(6) 1_555 1_555 1_555 no
C(7) C(8) C(9) 104.6(5) 1_555 1_555 1_555 yes
C(7) C(8) H(8) 127.5(7) 1_555 1_555 1_555 no
C(9) C(8) H(8) 127.9(7) 1_555 1_555 1_555 no
N(6) C(9) C(8) 108.6(5) 1_555 1_555 1_555 yes
N(6) C(9) H(9) 124.9(6) 1_555 1_555 1_555 no
C(8) C(9) H(9) 126.5(6) 1_555 1_555 1_555 no
N(7) C(10) C(11) 110.3(5) 1_555 1_555 1_555 yes
N(7) C(10) H(10) 126.3(6) 1_555 1_555 1_555 no
C(11) C(10) H(10) 123.3(6) 1_555 1_555 1_555 no
C(10) C(11) C(12) 104.4(5) 1_555 1_555 1_555 yes
C(10) C(11) H(11) 129.2(7) 1_555 1_555 1_555 no
C(12) C(11) H(11) 126.4(7) 1_555 1_555 1_555 no
N(8) C(12) C(11) 108.4(5) 1_555 1_555 1_555 yes
N(8) C(12) H(12) 125.2(6) 1_555 1_555 1_555 no
C(11) C(12) H(12) 126.4(6) 1_555 1_555 1_555 no
N(9) C(13) C(14) 110.8(6) 1_555 1_555 1_555 yes
N(9) C(13) H(13) 124.0(7) 1_555 1_555 1_555 no
C(14) C(13) H(13) 125.2(7) 1_555 1_555 1_555 no
C(13) C(14) C(15) 105.5(6) 1_555 1_555 1_555 yes
C(13) C(14) H(14) 128.6(9) 1_555 1_555 1_555 no
C(15) C(14) H(14) 125.9(8) 1_555 1_555 1_555 no
N(10) C(15) C(14) 107.8(6) 1_555 1_555 1_555 yes
N(10) C(15) H(15) 123.1(7) 1_555 1_555 1_555 no
C(14) C(15) H(15) 129.1(7) 1_555 1_555 1_555 no
N(11) C(16) C(17) 112.5(6) 1_555 1_555 1_555 yes
N(11) C(16) H(16) 123.6(6) 1_555 1_555 1_555 no
C(17) C(16) H(16) 123.8(7) 1_555 1_555 1_555 no
C(16) C(17) C(18) 103.3(6) 1_555 1_555 1_555 yes
C(16) C(17) H(17) 129.8(7) 1_555 1_555 1_555 no
C(18) C(17) H(17) 126.8(7) 1_555 1_555 1_555 no
N(12) C(18) C(17) 109.2(5) 1_555 1_555 1_555 yes
N(12) C(18) H(18) 123.5(7) 1_555 1_555 1_555 no
C(17) C(18) H(18) 127.3(7) 1_555 1_555 1_555 no
N(2) B(1) N(4) 110.5(5) 1_555 1_555 1_555 yes
N(2) B(1) N(6) 107.8(4) 1_555 1_555 1_555 yes
N(2) B(1) H(19) 109.3(5) 1_555 1_555 1_555 no
N(4) B(1) N(6) 109.7(5) 1_555 1_555 1_555 yes
N(4) B(1) H(19) 109.7(5) 1_555 1_555 1_555 no
N(6) B(1) H(19) 109.8(5) 1_555 1_555 1_555 no
N(8) B(2) N(10) 109.8(5) 1_555 1_555 1_555 yes
N(8) B(2) N(12) 109.7(5) 1_555 1_555 1_555 yes
N(8) B(2) H(20) 109.1(5) 1_555 1_555 1_555 no
N(10) B(2) N(12) 108.9(4) 1_555 1_555 1_555 yes
N(10) B(2) H(20) 110.0(6) 1_555 1_555 1_555 no
N(12) B(2) H(20) 109.3(6) 1_555 1_555 1_555 no

loop_
_geom_bond_atom_site_label_1
_geom_bond_atom_site_label_2
_geom_bond_distance
_geom_bond_site_symmetry_1
_geom_bond_site_symmetry_2
_geom_bond_publ_flag
Mn(1) N(1) 2.263(5) 1_555 1_555 yes
Mn(1) N(1) 2.263(5) 1_555 2_555 yes
Mn(1) N(3) 2.197(4) 1_555 1_555 yes
Mn(1) N(3) 2.197(4) 1_555 2_555 yes
Mn(1) N(5) 2.265(5) 1_555 1_555 yes
Mn(1) N(5) 2.265(5) 1_555 2_555 yes
Mn(2) N(7) 2.223(4) 1_555 1_555 yes
Mn(2) N(7) 2.223(4) 1_555 2_555 yes
Mn(2) N(9) 2.285(5) 1_555 1_555 yes
Mn(2) N(9) 2.285(5) 1_555 2_555 yes
Mn(2) N(11) 2.272(5) 1_555 1_555 yes
Mn(2) N(11) 2.272(5) 1_555 2_555 yes
N(1) N(2) 1.375(6) 1_555 1_555 yes
N(1) C(1) 1.314(7) 1_555 1_555 yes
N(2) C(3) 1.347(7) 1_555 1_555 yes
N(2) B(1) 1.537(8) 1_555 1_555 yes
N(3) N(4) 1.365(5) 1_555 1_555 yes
N(3) C(4) 1.323(7) 1_555 1_555 yes
N(4) C(6) 1.327(6) 1_555 1_555 yes
N(4) B(1) 1.549(7) 1_555 1_555 yes
N(5) N(6) 1.368(6) 1_555 1_555 yes
N(5) C(7) 1.314(7) 1_555 1_555 yes
N(6) C(9) 1.340(7) 1_555 1_555 yes
N(6) B(1) 1.541(8) 1_555 1_555 yes
N(7) N(8) 1.340(6) 1_555 1_555 yes
N(7) C(10) 1.327(7) 1_555 1_555 yes
N(8) C(12) 1.359(7) 1_555 1_555 yes
N(8) B(2) 1.540(8) 1_555 1_555 yes
N(9) N(10) 1.355(6) 1_555 1_555 yes
N(9) C(13) 1.312(8) 1_555 1_555 yes
N(10) C(15) 1.349(8) 1_555 1_555 yes
N(10) B(2) 1.531(9) 1_555 1_555 yes
N(11) N(12) 1.367(6) 1_555 1_555 yes
N(11) C(16) 1.324(8) 1_555 1_555 yes
N(12) C(18) 1.341(7) 1_555 1_555 yes
N(12) B(2) 1.528(8) 1_555 1_555 yes
C(1) C(2) 1.383(9) 1_555 1_555 yes
C(1) H(1) 0.984 1_555 1_555 no
C(2) C(3) 1.363(9) 1_555 1_555 yes
C(2) H(2) 1.016 1_555 1_555 no
C(3) H(3) 0.993 1_555 1_555 no
C(4) C(5) 1.377(8) 1_555 1_555 yes
C(4) H(4) 0.982 1_555 1_555 no
C(5) C(6) 1.376(8) 1_555 1_555 yes
C(5) H(5) 0.998 1_555 1_555 no
C(6) H(6) 0.971 1_555 1_555 no
C(7) C(8) 1.391(8) 1_555 1_555 yes
C(7) H(7) 0.985 1_555 1_555 no
C(8) C(9) 1.363(9) 1_555 1_555 yes
C(8) H(8) 0.993 1_555 1_555 no
C(9) H(9) 0.987 1_555 1_555 no
C(10) C(11) 1.400(8) 1_555 1_555 yes
C(10) H(10) 0.983 1_555 1_555 no
C(11) C(12) 1.370(9) 1_555 1_555 yes
C(11) H(11) 0.987 1_555 1_555 no
C(12) H(12) 0.995 1_555 1_555 no
C(13) C(14) 1.370(10) 1_555 1_555 yes
C(13) H(13) 0.992 1_555 1_555 no
C(14) C(15) 1.36(1) 1_555 1_555 yes
C(14) H(14) 0.986 1_555 1_555 no
C(15) H(15) 1.010 1_555 1_555 no
C(16) C(17) 1.382(9) 1_555 1_555 yes
C(16) H(16) 0.981 1_555 1_555 no
C(17) C(18) 1.382(9) 1_555 1_555 yes
C(17) H(17) 1.008 1_555 1_555 no
C(18) H(18) 0.997 1_555 1_555 no
B(1) H(19) 0.972 1_555 1_555 no
B(2) H(20) 0.984 1_555 1_555 no

loop_
_cod_changelog_entry_id
_cod_changelog_entry_author
_cod_changelog_entry_date
_cod_changelog_entry_text
1 'Vaitkus, Antanas' 2022-05-09T05:50:00+03:00 'Updated bibliographic information.'
2 'Vaitkus, Antanas' 2022-05-09T06:00:00+03:00
;
 Replaced the '?/fontfamily>' sequence with a backslash symbol ('\')
 in multiple data values.
;
3 'Vaitkus, Antanas' 2022-05-10T12:45:00+03:00
;
 Changed the '_cell_formula_unit_z' data name to '_cell_formula_units_Z'.
;
